data_1008211
loop_
_publ_author_name
'Levy, J. H.'
'Taylor, J. C.'
'Waugh, A. B.'

_publ_section_title
;
Neutron powder structural studies of U F~6~, Mo F~6~ and W F~6~ at 77 K
;
_journal_coden_ASTM JFLCAR
_journal_name_full 'Journal of Fluorine Chemistry'
_journal_page_first 29
_journal_page_last 36
_journal_paper_doi 10.1016/S0022-1139(00)81276-2
_journal_volume 23
_journal_year 1983
_chemical_formula_structural 'U F6'
_chemical_formula_sum 'F6 U'
_chemical_name_systematic 'Uranium(VI) hexafluoride'
_space_group_IT_number 62
_symmetry_cell_setting orthorhombic
_symmetry_Int_Tables_number 62
_symmetry_space_group_name_Hall '-P 2ac 2n'
_symmetry_space_group_name_H-M 'P n m a'
_cell_angle_alpha 90
_cell_angle_beta 90
_cell_angle_gamma 90
_cell_formula_units_Z 4
_cell_length_a 9.654(3)
_cell_length_b 8.776(4)
_cell_length_c 5.084(3)
_cell_volume 430.7
_refine_ls_R_factor_all 0.058
_cod_database_code 1008211

loop_
_symmetry_equiv_pos_as_xyz
x,y,z
1/2+x,1/2-y,1/2-z
-x,1/2+y,-z
1/2-x,-y,1/2+z
-x,-y,-z
1/2-x,1/2+y,1/2+z
x,1/2-y,z
1/2+x,y,1/2-z

loop_
_atom_site_label
_atom_site_type_symbol
_atom_site_symmetry_multiplicity
_atom_site_Wyckoff_symbol
_atom_site_fract_x
_atom_site_fract_y
_atom_site_fract_z
_atom_site_occupancy
_atom_site_attached_hydrogens
_atom_site_calc_flag
U1 U6+ 4 c 0.1306(7) 0.25 0.075 1. 0 d
F1 F1- 4 c 0.0054(13) 0.25 -0.2417(20) 1. 0 d
F2 F1- 4 c 0.2518(13) 0.25 0.3915(52) 1. 0 d
F3 F1- 8 d 0.0049(9) 0.0854(10) 0.2326(14) 1. 0 d
F4 F1- 8 d 0.2508(8) 0.0851(18) -0.0758(57) 1. 0 d

loop_
_atom_type_symbol
_atom_type_oxidation_number
U6+ 6.000
F1- -1.000

loop_
_cod_changelog_entry_id
_cod_changelog_entry_author
_cod_changelog_entry_date
_cod_changelog_entry_text
1 'Vaitkus, Antanas' 2025-01-14T10:06:05+02:00
;
 Updated bibliographic information. Updated the '_chemical_name_systematic'
 data item value.
;
